data_7223857
loop_
_publ_author_name
'Huang, Shan-shan'
'Jian, Kai-Li'
'Li, Rui-Jun'
'Kong, Ling-Yi'
'Yang, Ming-Hua'

_publ_section_title
;
 Phytosteroids and triterpenoids with potent cytotoxicities from the
 leaves of Chisocheton cumingianus
;
_journal_name_full 'RSC Adv.'
_journal_paper_doi 10.1039/C5RA23626F
_journal_year 2016
_chemical_absolute_configuration ad
_chemical_formula_sum 'C29 H48 O3'
_chemical_formula_weight 444.67
_chemical_melting_point 188.0(10)
_chemical_name_systematic
;
 ?
;
_space_group_crystal_system triclinic
_space_group_IT_number 1
_space_group_name_Hall 'P 1'
_space_group_name_H-M_alt 'P 1'
_symmetry_space_group_name_Hall 'P 1'
_symmetry_space_group_name_H-M 'P 1'
_atom_sites_solution_hydrogens geom
_audit_creation_method SHELXL-2013
_audit_update_record
;
2015-10-24 deposited with the CCDC.
2016-01-06 downloaded from the CCDC.
;
_cell_angle_alpha 65.525(3)
_cell_angle_beta 79.918(2)
_cell_angle_gamma 90.001(2)
_cell_formula_units_Z 2
_cell_length_a 8.3207(2)
_cell_length_b 12.7611(3)
_cell_length_c 15.3831(5)
_cell_measurement_reflns_used 9963
_cell_measurement_temperature 290(2)
_cell_measurement_theta_max 69.6120
_cell_measurement_theta_min 5.4080
_cell_volume 1458.86(8)
_computing_cell_refinement 'CrysAlisPro (Agilent Technologies)'
_computing_data_collection 'CrysAlisPro (Agilent Technologies)'
_computing_data_reduction 'CrysAlisPro (Agilent Technologies)'
_computing_molecular_graphics 'Ortep-3 (L. J. Farrugia, 2001)'
_computing_publication_material SHELXL-2013
_computing_structure_refinement 'SHELXL-2013 (Sheldrick, 2013)'
_computing_structure_solution 'SHELXS-97 (Sheldrick, 1997)'
_diffrn_ambient_temperature 290(2)
_diffrn_detector_area_resol_mean 15.9149
_diffrn_measured_fraction_theta_full 0.994
_diffrn_measured_fraction_theta_max 0.982
_diffrn_measurement_device_type 'Gemini S Ultra, Agilent Technologies'
_diffrn_measurement_method '\w scans'
_diffrn_radiation_type CuK\a
_diffrn_radiation_wavelength 1.54184
_diffrn_reflns_av_R_equivalents 0.0155
_diffrn_reflns_av_unetI/netI 0.0164
_diffrn_reflns_laue_measured_fraction_full 0.994
_diffrn_reflns_laue_measured_fraction_max 0.982
_diffrn_reflns_limit_h_max 10
_diffrn_reflns_limit_h_min -9
_diffrn_reflns_limit_k_max 15
_diffrn_reflns_limit_k_min -15
_diffrn_reflns_limit_l_max 18
_diffrn_reflns_limit_l_min -18
_diffrn_reflns_number 22972
_diffrn_reflns_point_group_measured_fraction_full 0.915
_diffrn_reflns_point_group_measured_fraction_max 0.896
_diffrn_reflns_theta_full 67.684
_diffrn_reflns_theta_max 70.056
_diffrn_reflns_theta_min 5.418
_diffrn_source 'Enhance Ultra (Cu) X-ray Source'
_exptl_absorpt_coefficient_mu 0.487
_exptl_absorpt_correction_T_max 1.00000
_exptl_absorpt_correction_T_min 0.67699
_exptl_absorpt_correction_type multi-scan
_exptl_absorpt_process_details
;
CrysAlisPro, Agilent Technologies,
Version 1.171.37.35 (release 13-08-2014 CrysAlis171 .NET)
(compiled Aug 13 2014,18:06:01)
Empirical absorption correction using spherical harmonics,
 implemented in SCALE3 ABSPACK scaling algorithm.
;
_exptl_crystal_colour colorless
_exptl_crystal_density_diffrn 1.012
_exptl_crystal_description block
_exptl_crystal_F_000 492
_exptl_crystal_size_max 0.320
_exptl_crystal_size_mid 0.250
_exptl_crystal_size_min 0.220
_refine_diff_density_max 0.207
_refine_diff_density_min -0.144
_refine_diff_density_rms 0.029
_refine_ls_abs_structure_details
;
 Flack x determined using 3899 quotients [(I+)-(I-)]/[(I+)+(I-)]
 (Parsons and Flack (2004), Acta Cryst. A60, s61).
;
_refine_ls_abs_structure_Flack -0.07(6)
_refine_ls_extinction_method none
_refine_ls_goodness_of_fit_ref 1.059
_refine_ls_hydrogen_treatment constr
_refine_ls_matrix_type full
_refine_ls_number_parameters 593
_refine_ls_number_reflns 9934
_refine_ls_number_restraints 3
_refine_ls_restrained_S_all 1.059
_refine_ls_R_factor_all 0.0526
_refine_ls_R_factor_gt 0.0501
_refine_ls_shift/su_max 0.000
_refine_ls_shift/su_mean 0.000
_refine_ls_structure_factor_coef Fsqd
_refine_ls_weighting_details 'w=1/[\s^2^(Fo^2^)+(0.1106P)^2^+0.0403P] where P=(Fo^2^+2Fc^2^)/3'
_refine_ls_weighting_scheme calc
_refine_ls_wR_factor_gt 0.1558
_refine_ls_wR_factor_ref 0.1612
_reflns_Friedel_coverage 0.824
_reflns_friedel_fraction_full 0.836
_reflns_friedel_fraction_max 0.809
_reflns_number_gt 9182
_reflns_number_total 9934
_reflns_threshold_expression 'I > 2\s(I)'
_cod_data_source_file c5ra23626f2.cif
_cod_data_source_block shelxl
_cod_depositor_comments
;
The following automatic conversions were performed:

'_chemical_melting_point' value '187-189' was changed to '188.0(10)'
- the average value was taken and precision was estimated.

Automatic conversion script
Id: cif_fix_values 4268 2015-11-12 08:31:59Z antanas 
;
_cod_database_code 7223857
_shelx_space_group_comment
;
The symmetry employed for this shelxl refinement is uniquely defined
by the following loop, which should always be used as a source of
symmetry information in preference to the above space-group names.
They are only intended as comments.
;
_shelx_estimated_absorpt_t_min 0.860
_shelx_estimated_absorpt_t_max 0.900
_shelxl_version_number 2013-4

loop_
_space_group_symop_operation_xyz
'x, y, z'

loop_
_atom_site_label
_atom_site_type_symbol
_atom_site_fract_x
_atom_site_fract_y
_atom_site_fract_z
_atom_site_U_iso_or_equiv
_atom_site_adp_type
_atom_site_occupancy
_atom_site_site_symmetry_order
_atom_site_calc_flag
_atom_site_refinement_flags_posn
_atom_site_refinement_flags_adp
O5 O 0.3514(3) 0.3521(2) 0.35403(15) 0.0863(5) Uani 1 1 d . .
H5 H 0.3492 0.4221 0.3243 0.129 Uiso 1 1 calc R U
O2 O -0.1612(3) 0.53834(19) 0.98350(15) 0.0865(5) Uani 1 1 d . .
H2 H -0.2037 0.4726 1.0170 0.130 Uiso 1 1 calc R U
O4 O -0.2448(3) 0.6126(3) 0.1271(2) 0.1025(7) Uani 1 1 d . .
H4 H -0.2069 0.5929 0.0838 0.154 Uiso 1 1 calc R U
O1 O 0.4337(3) 0.5700(2) 1.2115(2) 0.1026(7) Uani 1 1 d . .
H1 H 0.5305 0.5788 1.1853 0.154 Uiso 1 1 calc R U
O3 O -0.5146(4) 1.2313(2) 0.25405(19) 0.1144(8) Uani 1 1 d . .
H3 H -0.5421 1.2780 0.2766 0.172 Uiso 1 1 calc R U
O6 O 0.7061(4) 0.3173(3) 1.08292(19) 0.1153(9) Uani 1 1 d . .
H6 H 0.6762 0.2631 1.1363 0.173 Uiso 1 1 calc R U
C4 C 0.3371(4) 0.5310(3) 1.0860(3) 0.0944(9) Uani 1 1 d . .
H4A H 0.2979 0.4529 1.1327 0.113 Uiso 1 1 calc R U
H4B H 0.4490 0.5296 1.0556 0.113 Uiso 1 1 calc R U
C7 C 0.0019(4) 0.5332(2) 0.9365(2) 0.0814(7) Uani 1 1 d . .
H7 H -0.0017 0.4722 0.9136 0.098 Uiso 1 1 calc R U
C9 C 0.1219(4) 0.7372(2) 0.8791(2) 0.0794(7) Uani 1 1 d . .
H9 H 0.0292 0.7438 0.9251 0.095 Uiso 1 1 calc R U
C38 C 0.0684(4) 0.4472(3) 0.4588(2) 0.0803(7) Uani 1 1 d . .
H38 H 0.1609 0.4999 0.4128 0.096 Uiso 1 1 calc R U
C37 C 0.1279(4) 0.3259(3) 0.4902(2) 0.0774(6) Uani 1 1 d . .
H37 H 0.0342 0.2705 0.5307 0.093 Uiso 1 1 calc R U
C43 C 0.2577(4) 0.3101(2) 0.5517(2) 0.0766(6) Uani 1 1 d . .
H43 H 0.3468 0.3692 0.5104 0.092 Uiso 1 1 calc R U
C3 C 0.3344(4) 0.6079(3) 1.1384(3) 0.0893(8) Uani 1 1 d . .
H3A H 0.2212 0.6053 1.1709 0.107 Uiso 1 1 calc R U
C36 C 0.1877(4) 0.3007(3) 0.4016(2) 0.0811(7) Uani 1 1 d . .
H36 H 0.1906 0.2168 0.4247 0.097 Uiso 1 1 calc R U
C14 C -0.0673(4) 0.6930(2) 0.7859(2) 0.0759(6) Uani 1 1 d . .
H14 H -0.1567 0.7104 0.8274 0.091 Uiso 1 1 calc R U
C6 C 0.1163(4) 0.5011(3) 1.0068(2) 0.0857(7) Uani 1 1 d . .
H6A H 0.1064 0.4250 1.0532 0.103 Uiso 1 1 calc R U
C33 C -0.1472(4) 0.4481(3) 0.2517(3) 0.0957(9) Uani 1 1 d . .
H33A H -0.1083 0.4164 0.2051 0.115 Uiso 1 1 calc R U
H33B H -0.2591 0.4163 0.2823 0.115 Uiso 1 1 calc R U
C39 C -0.0745(4) 0.4658(3) 0.4018(2) 0.0840(7) Uani 1 1 d . .
C34 C -0.0407(4) 0.4122(3) 0.3292(2) 0.0816(7) Uani 1 1 d . .
C8 C 0.0627(4) 0.6467(2) 0.8476(2) 0.0774(6) Uani 1 1 d . .
H8 H 0.1565 0.6316 0.8072 0.093 Uiso 1 1 calc R U
C35 C 0.0738(4) 0.3391(3) 0.3308(2) 0.0863(7) Uani 1 1 d . .
H35 H 0.0840 0.3094 0.2843 0.104 Uiso 1 1 calc R U
C10 C 0.2642(4) 0.6985(3) 0.9363(2) 0.0845(7) Uani 1 1 d . .
C42 C 0.2050(4) 0.3329(3) 0.6427(2) 0.0871(8) Uani 1 1 d . .
C32 C -0.1442(4) 0.5777(3) 0.1990(3) 0.0884(8) Uani 1 1 d . .
H32 H -0.0311 0.6077 0.1660 0.106 Uiso 1 1 calc R U
C30 C -0.0862(4) 0.5959(3) 0.3456(3) 0.0938(9) Uani 1 1 d . .
H30A H -0.1257 0.6275 0.3922 0.113 Uiso 1 1 calc R U
H30B H 0.0231 0.6319 0.3127 0.113 Uiso 1 1 calc R U
C5 C 0.2310(4) 0.5724(3) 1.0084(2) 0.0824(7) Uani 1 1 d . .
C23 C -0.3350(5) 0.9080(3) 0.4300(3) 0.0984(10) Uani 1 1 d . .
H23 H -0.2379 0.9047 0.3910 0.118 Uiso 1 1 calc R U
C13 C -0.0150(4) 0.8065(3) 0.6955(2) 0.0871(8) Uani 1 1 d . .
C17 C -0.1706(4) 0.8236(3) 0.6511(2) 0.0886(8) Uani 1 1 d . .
H17 H -0.2549 0.8429 0.6940 0.106 Uiso 1 1 calc R U
C44 C 0.3381(5) 0.1958(3) 0.5886(3) 0.0927(8) Uani 1 1 d . .
H44A H 0.4228 0.1925 0.5380 0.111 Uiso 1 1 calc R U
H44B H 0.2577 0.1306 0.6107 0.111 Uiso 1 1 calc R U
C41 C 0.1630(5) 0.4593(4) 0.6049(3) 0.1071(11) Uani 1 1 d . .
H41A H 0.1259 0.4780 0.6597 0.129 Uiso 1 1 calc R U
H41B H 0.2610 0.5090 0.5660 0.129 Uiso 1 1 calc R U
C31 C -0.1962(5) 0.6295(4) 0.2708(3) 0.1003(10) Uani 1 1 d . .
H31A H -0.3088 0.6024 0.3034 0.120 Uiso 1 1 calc R U
H31B H -0.1903 0.7130 0.2364 0.120 Uiso 1 1 calc R U
C16 C -0.2219(5) 0.7009(3) 0.6641(2) 0.0934(8) Uani 1 1 d . .
H16A H -0.1812 0.6915 0.6049 0.112 Uiso 1 1 calc R U
H16B H -0.3403 0.6873 0.6792 0.112 Uiso 1 1 calc R U
C46 C 0.3604(4) 0.3055(3) 0.6870(2) 0.0886(8) Uani 1 1 d . .
H46 H 0.4446 0.3676 0.6439 0.106 Uiso 1 1 calc R U
C45 C 0.4118(5) 0.1960(3) 0.6738(3) 0.0940(8) Uani 1 1 d . .
H45A H 0.5302 0.1973 0.6592 0.113 Uiso 1 1 calc R U
H45B H 0.3704 0.1274 0.7328 0.113 Uiso 1 1 calc R U
C1 C 0.2761(4) 0.7724(3) 0.9920(3) 0.0936(9) Uani 1 1 d . .
H1A H 0.3155 0.8505 0.9454 0.112 Uiso 1 1 calc R U
H1B H 0.1668 0.7754 1.0251 0.112 Uiso 1 1 calc R U
C2 C 0.3868(5) 0.7312(3) 1.0669(3) 0.1014(10) Uani 1 1 d . .
H2A H 0.4993 0.7366 1.0342 0.122 Uiso 1 1 calc R U
H2B H 0.3810 0.7803 1.1014 0.122 Uiso 1 1 calc R U
C12 C 0.0261(6) 0.8955(3) 0.7328(3) 0.1064(11) Uani 1 1 d . .
H12A H 0.0634 0.9689 0.6778 0.128 Uiso 1 1 calc R U
H12B H -0.0721 0.9066 0.7715 0.128 Uiso 1 1 calc R U
C51 C 0.5135(5) 0.2547(4) 0.8239(3) 0.0991(9) Uani 1 1 d . .
H51 H 0.6106 0.2931 0.7819 0.119 Uiso 1 1 calc R U
C24 C -0.4871(5) 0.9108(3) 0.3915(3) 0.0963(9) Uani 1 1 d . .
H24 H -0.5798 0.9040 0.4430 0.116 Uiso 1 1 calc R U
C22 C -0.3229(5) 0.9096(3) 0.5140(3) 0.0984(9) Uani 1 1 d . .
H22 H -0.4199 0.9062 0.5560 0.118 Uiso 1 1 calc R U
C11 C 0.1583(5) 0.8573(3) 0.7944(3) 0.1078(11) Uani 1 1 d . .
H11A H 0.1738 0.9133 0.8204 0.129 Uiso 1 1 calc R U
H11B H 0.2605 0.8583 0.7525 0.129 Uiso 1 1 calc R U
C15 C -0.1466(5) 0.6154(3) 0.7490(3) 0.0926(8) Uani 1 1 d . .
H15A H -0.2306 0.5608 0.7997 0.111 Uiso 1 1 calc R U
H15B H -0.0656 0.5731 0.7264 0.111 Uiso 1 1 calc R U
C52 C 0.5254(5) 0.1692(4) 0.9079(3) 0.0990(9) Uani 1 1 d . .
H52 H 0.4283 0.1271 0.9471 0.119 Uiso 1 1 calc R U
C53 C 0.6779(5) 0.1334(3) 0.9462(3) 0.0962(9) Uani 1 1 d . .
H53 H 0.7704 0.1780 0.8944 0.115 Uiso 1 1 calc R U
C28 C -0.4891(6) 1.0274(3) 0.3054(3) 0.1006(10) Uani 1 1 d . .
H28A H -0.3996 1.0347 0.2529 0.121 Uiso 1 1 calc R U
H28B H -0.5905 1.0285 0.2822 0.121 Uiso 1 1 calc R U
C19 C 0.4311(5) 0.7097(5) 0.8671(3) 0.1184(13) Uani 1 1 d . .
H19A H 0.4163 0.6775 0.8224 0.178 Uiso 1 1 calc R U
H19B H 0.5097 0.6686 0.9050 0.178 Uiso 1 1 calc R U
H19C H 0.4699 0.7897 0.8315 0.178 Uiso 1 1 calc R U
C57 C 0.6809(6) 0.1640(3) 1.0327(3) 0.1016(10) Uani 1 1 d . .
H57A H 0.5922 0.1186 1.0856 0.122 Uiso 1 1 calc R U
H57B H 0.7830 0.1426 1.0552 0.122 Uiso 1 1 calc R U
C48 C -0.2403(5) 0.4083(5) 0.4711(4) 0.1190(13) Uani 1 1 d . .
H48A H -0.2265 0.3302 0.5138 0.178 Uiso 1 1 calc R U
H48B H -0.3209 0.4084 0.4335 0.178 Uiso 1 1 calc R U
H48C H -0.2757 0.4508 0.5090 0.178 Uiso 1 1 calc R U
C18 C 0.1303(5) 0.7954(5) 0.6240(3) 0.1200(14) Uani 1 1 d . .
H18A H 0.2187 0.7654 0.6574 0.180 Uiso 1 1 calc R U
H18B H 0.1657 0.8701 0.5718 0.180 Uiso 1 1 calc R U
H18C H 0.0973 0.7440 0.5980 0.180 Uiso 1 1 calc R U
C40 C 0.0316(5) 0.4825(4) 0.5440(3) 0.1080(11) Uani 1 1 d . .
H40A H 0.0159 0.5644 0.5181 0.130 Uiso 1 1 calc R U
H40B H -0.0706 0.4414 0.5859 0.130 Uiso 1 1 calc R U
C47 C 0.0598(5) 0.2513(5) 0.7134(3) 0.1203(14) Uani 1 1 d . .
H47A H -0.0272 0.2532 0.6793 0.180 Uiso 1 1 calc R U
H47B H 0.0221 0.2753 0.7644 0.180 Uiso 1 1 calc R U
H47C H 0.0930 0.1741 0.7410 0.180 Uiso 1 1 calc R U
C20 C -0.1648(6) 0.9164(4) 0.5475(3) 0.1168(13) Uani 1 1 d . .
H20 H -0.0758 0.9021 0.5039 0.140 Uiso 1 1 calc R U
C49 C 0.3550(6) 0.2953(5) 0.7903(3) 0.1165(13) Uani 1 1 d . .
H49 H 0.2665 0.2369 0.8339 0.140 Uiso 1 1 calc R U
C29 C -0.4741(7) 1.1289(3) 0.3285(3) 0.1190(14) Uani 1 1 d . .
H29A H -0.5464 1.1142 0.3898 0.143 Uiso 1 1 calc R U
H29B H -0.3627 1.1398 0.3359 0.143 Uiso 1 1 calc R U
C58 C 0.6648(8) 0.2884(3) 1.0092(3) 0.1193(14) Uani 1 1 d . .
H58A H 0.7362 0.3349 0.9476 0.143 Uiso 1 1 calc R U
H58B H 0.5530 0.3059 1.0024 0.143 Uiso 1 1 calc R U
C54 C 0.6984(8) 0.0037(4) 0.9725(4) 0.1344(18) Uani 1 1 d . .
H54 H 0.6060 -0.0404 1.0245 0.161 Uiso 1 1 calc R U
C25 C -0.5076(8) 0.8072(4) 0.3653(4) 0.1311(17) Uani 1 1 d . .
H25 H -0.4157 0.8147 0.3131 0.157 Uiso 1 1 calc R U
C56 C 0.6867(10) -0.0215(5) 0.8864(5) 0.171(3) Uani 1 1 d . .
H56A H 0.5903 0.0091 0.8619 0.256 Uiso 1 1 calc R U
H56B H 0.6803 -0.1035 0.9061 0.256 Uiso 1 1 calc R U
H56C H 0.7818 0.0138 0.8364 0.256 Uiso 1 1 calc R U
C27 C -0.4984(10) 0.6956(4) 0.4511(5) 0.172(3) Uani 1 1 d . .
H27A H -0.3928 0.6944 0.4683 0.258 Uiso 1 1 calc R U
H27B H -0.5147 0.6322 0.4345 0.258 Uiso 1 1 calc R U
H27C H -0.5819 0.6889 0.5052 0.258 Uiso 1 1 calc R U
C21 C -0.1350(11) 1.0389(5) 0.5367(6) 0.210(4) Uani 1 1 d . .
H21A H -0.2196 1.0540 0.5802 0.315 Uiso 1 1 calc R U
H21B H -0.1362 1.0924 0.4709 0.315 Uiso 1 1 calc R U
H21C H -0.0305 1.0478 0.5523 0.315 Uiso 1 1 calc R U
C50 C 0.3231(11) 0.4048(9) 0.8018(6) 0.206(4) Uani 1 1 d . .
H50A H 0.4027 0.4655 0.7557 0.309 Uiso 1 1 calc R U
H50B H 0.3309 0.3935 0.8666 0.309 Uiso 1 1 calc R U
H50C H 0.2153 0.4257 0.7906 0.309 Uiso 1 1 calc R U
C26 C -0.6658(14) 0.8090(9) 0.3269(8) 0.217(4) Uani 1 1 d . .
H26A H -0.7567 0.8141 0.3726 0.325 Uiso 1 1 calc R U
H26B H -0.6819 0.7395 0.3187 0.325 Uiso 1 1 calc R U
H26C H -0.6580 0.8747 0.2655 0.325 Uiso 1 1 calc R U
C55 C 0.8535(14) -0.0335(7) 1.0119(9) 0.225(5) Uani 1 1 d . .
H55A H 0.9455 0.0161 0.9665 0.337 Uiso 1 1 calc R U
H55B H 0.8682 -0.1117 1.0211 0.337 Uiso 1 1 calc R U
H55C H 0.8450 -0.0283 1.0731 0.337 Uiso 1 1 calc R U

loop_
_atom_site_aniso_label
_atom_site_aniso_U_11
_atom_site_aniso_U_22
_atom_site_aniso_U_33
_atom_site_aniso_U_23
_atom_site_aniso_U_13
_atom_site_aniso_U_12
O5 0.0772(12) 0.1002(13) 0.0811(11) -0.0405(10) -0.0080(9) 0.0142(10)
O2 0.0776(12) 0.0873(12) 0.0818(11) -0.0257(9) -0.0080(9) -0.0082(9)
O4 0.0718(13) 0.140(2) 0.1098(17) -0.0635(15) -0.0252(12) 0.0222(12)
O1 0.0667(12) 0.1181(17) 0.1087(16) -0.0317(13) -0.0221(11) 0.0006(12)
O3 0.149(2) 0.0956(15) 0.0894(13) -0.0322(11) -0.0170(14) 0.0422(15)
O6 0.154(2) 0.1073(17) 0.0850(13) -0.0434(12) -0.0176(15) -0.0256(16)
C4 0.0679(17) 0.0928(19) 0.110(2) -0.0315(17) -0.0156(16) 0.0158(14)
C7 0.0851(19) 0.0706(14) 0.0859(16) -0.0328(12) -0.0103(14) 0.0051(12)
C9 0.0693(16) 0.0729(14) 0.0873(16) -0.0290(12) -0.0052(13) 0.0018(11)
C38 0.0690(16) 0.0912(17) 0.0891(17) -0.0494(14) -0.0071(13) 0.0061(12)
C37 0.0695(15) 0.0844(15) 0.0777(14) -0.0384(12) -0.0015(12) -0.0054(12)
C43 0.0779(17) 0.0760(13) 0.0752(14) -0.0364(12) -0.0010(12) -0.0032(12)
C3 0.0545(15) 0.1026(19) 0.102(2) -0.0341(16) -0.0157(14) 0.0018(13)
C36 0.0853(19) 0.0785(14) 0.0856(16) -0.0420(13) -0.0126(14) 0.0061(13)
C14 0.0763(16) 0.0694(13) 0.0752(14) -0.0288(11) -0.0013(12) 0.0066(11)
C6 0.0852(19) 0.0730(14) 0.0909(18) -0.0280(13) -0.0137(14) 0.0115(13)
C33 0.0691(18) 0.119(2) 0.114(2) -0.065(2) -0.0178(16) 0.0006(16)
C39 0.0609(15) 0.1008(19) 0.0960(18) -0.0508(16) -0.0057(13) 0.0031(13)
C34 0.0646(15) 0.0909(17) 0.0940(18) -0.0461(15) -0.0083(13) -0.0049(13)
C8 0.0710(15) 0.0749(14) 0.0779(14) -0.0292(11) -0.0007(12) 0.0086(11)
C35 0.087(2) 0.0925(17) 0.0912(18) -0.0507(15) -0.0160(15) 0.0033(14)
C10 0.0594(15) 0.0875(16) 0.0949(18) -0.0310(14) -0.0044(13) 0.0033(12)
C42 0.0781(18) 0.107(2) 0.0828(17) -0.0520(16) -0.0018(14) -0.0008(15)
C32 0.0543(15) 0.117(2) 0.100(2) -0.0529(18) -0.0133(14) 0.0122(14)
C30 0.0795(19) 0.107(2) 0.113(2) -0.0626(19) -0.0208(17) 0.0216(16)
C5 0.0655(15) 0.0821(16) 0.0952(18) -0.0356(14) -0.0085(13) 0.0131(12)
C23 0.097(2) 0.0900(19) 0.0863(19) -0.0212(15) -0.0026(16) 0.0155(16)
C13 0.0785(18) 0.0817(16) 0.0805(16) -0.0191(13) -0.0025(14) 0.0037(13)
C17 0.0852(19) 0.0794(16) 0.0820(17) -0.0192(13) -0.0060(14) 0.0026(13)
C44 0.111(2) 0.0850(17) 0.0877(17) -0.0411(14) -0.0212(17) 0.0084(15)
C41 0.118(3) 0.129(3) 0.110(2) -0.083(2) -0.030(2) 0.038(2)
C31 0.080(2) 0.122(3) 0.117(2) -0.066(2) -0.0222(18) 0.0242(18)
C16 0.103(2) 0.0909(19) 0.0825(17) -0.0334(15) -0.0161(16) 0.0103(16)
C46 0.087(2) 0.106(2) 0.0811(17) -0.0516(16) -0.0057(14) 0.0044(15)
C45 0.107(2) 0.0928(19) 0.0835(17) -0.0382(15) -0.0181(16) 0.0056(16)
C1 0.081(2) 0.0829(17) 0.110(2) -0.0328(16) -0.0208(17) -0.0022(14)
C2 0.081(2) 0.095(2) 0.118(3) -0.0333(18) -0.0244(18) -0.0026(15)
C12 0.115(3) 0.0699(16) 0.111(2) -0.0131(15) -0.028(2) -0.0098(16)
C51 0.102(2) 0.121(3) 0.0854(19) -0.0571(19) -0.0114(17) 0.0037(19)
C24 0.108(2) 0.0899(19) 0.0865(18) -0.0383(15) -0.0037(17) 0.0113(16)
C22 0.100(2) 0.0869(18) 0.0855(19) -0.0168(14) -0.0103(16) 0.0077(16)
C11 0.104(3) 0.0809(19) 0.113(2) -0.0148(17) -0.025(2) -0.0119(17)
C15 0.109(2) 0.0801(16) 0.0892(18) -0.0356(14) -0.0213(17) 0.0113(15)
C52 0.099(2) 0.118(2) 0.0861(19) -0.0541(18) -0.0044(16) -0.0100(19)
C53 0.110(3) 0.0882(18) 0.0844(17) -0.0368(15) -0.0022(17) -0.0067(16)
C28 0.124(3) 0.102(2) 0.0808(17) -0.0424(16) -0.0220(18) 0.0183(19)
C19 0.070(2) 0.148(4) 0.112(3) -0.040(2) 0.0055(19) 0.000(2)
C57 0.127(3) 0.0894(19) 0.0813(17) -0.0283(15) -0.0214(18) 0.0001(18)
C48 0.070(2) 0.164(4) 0.114(3) -0.059(3) 0.0035(19) 0.000(2)
C18 0.086(2) 0.150(4) 0.090(2) -0.028(2) 0.0080(18) 0.007(2)
C40 0.106(3) 0.138(3) 0.114(2) -0.084(2) -0.027(2) 0.037(2)
C47 0.088(2) 0.169(4) 0.090(2) -0.050(2) 0.0067(18) -0.012(2)
C20 0.108(3) 0.102(2) 0.098(2) -0.0008(19) -0.019(2) -0.0080(19)
C49 0.106(3) 0.173(4) 0.098(2) -0.082(3) -0.021(2) 0.025(3)
C29 0.179(4) 0.096(2) 0.0883(19) -0.0410(17) -0.037(2) 0.045(2)
C58 0.182(4) 0.090(2) 0.091(2) -0.0373(17) -0.040(2) -0.009(2)
C54 0.164(5) 0.088(2) 0.132(3) -0.045(2) 0.016(3) -0.008(3)
C25 0.161(4) 0.106(3) 0.128(3) -0.066(3) 0.011(3) 0.001(3)
C56 0.220(7) 0.128(4) 0.168(5) -0.097(4) 0.041(5) -0.033(4)
C27 0.224(7) 0.088(3) 0.169(5) -0.051(3) 0.044(5) -0.003(3)
C21 0.246(8) 0.097(3) 0.221(7) 0.034(4) -0.134(7) -0.056(4)
C50 0.240(8) 0.307(9) 0.216(7) -0.217(8) -0.132(6) 0.165(7)
C26 0.254(10) 0.208(8) 0.245(10) -0.151(8) -0.048(8) -0.034(7)
C55 0.266(11) 0.129(5) 0.262(11) -0.061(6) -0.058(9) 0.085(6)

loop_
_atom_type_symbol
_atom_type_description
_atom_type_scat_dispersion_real
_atom_type_scat_dispersion_imag
_atom_type_scat_source
C C 0.0181 0.0091 'International Tables Vol C Tables 4.2.6.8 and 6.1.1.4'
H H 0.0000 0.0000 'International Tables Vol C Tables 4.2.6.8 and 6.1.1.4'
O O 0.0492 0.0322 'International Tables Vol C Tables 4.2.6.8 and 6.1.1.4'

loop_
_geom_angle_atom_site_label_1
_geom_angle_atom_site_label_2
_geom_angle_atom_site_label_3
_geom_angle
C36 O5 H5 109.5
C7 O2 H2 109.5
C32 O4 H4 109.5
C3 O1 H1 109.5
C29 O3 H3 109.5
C58 O6 H6 109.5
C3 C4 C5 111.8(2)
C3 C4 H4A 109.2
C5 C4 H4A 109.2
C3 C4 H4B 109.2
C5 C4 H4B 109.2
H4A C4 H4B 107.9
O2 C7 C6 110.9(2)
O2 C7 C8 111.2(2)
C6 C7 C8 111.6(3)
O2 C7 H7 107.7
C6 C7 H7 107.7
C8 C7 H7 107.7
C11 C9 C8 112.1(3)
C11 C9 C10 113.3(3)
C8 C9 C10 113.1(2)
C11 C9 H9 105.9
C8 C9 H9 105.9
C10 C9 H9 105.9
C37 C38 C40 112.0(3)
C37 C38 C39 113.4(2)
C40 C38 C39 113.0(3)
C37 C38 H38 105.9
C40 C38 H38 105.9
C39 C38 H38 105.9
C43 C37 C36 112.2(2)
C43 C37 C38 110.9(2)
C36 C37 C38 110.5(2)
C43 C37 H37 107.7
C36 C37 H37 107.7
C38 C37 H37 107.7
C37 C43 C44 119.7(2)
C37 C43 C42 114.9(2)
C44 C43 C42 104.2(3)
C37 C43 H43 105.6
C44 C43 H43 105.6
C42 C43 H43 105.6
O1 C3 C4 112.4(3)
O1 C3 C2 110.5(3)
C4 C3 C2 110.4(3)
O1 C3 H3A 107.8
C4 C3 H3A 107.8
C2 C3 H3A 107.8
O5 C36 C35 110.5(3)
O5 C36 C37 111.4(2)
C35 C36 C37 112.0(2)
O5 C36 H36 107.6
C35 C36 H36 107.6
C37 C36 H36 107.6
C8 C14 C15 119.2(2)
C8 C14 C13 115.1(2)
C15 C14 C13 104.4(3)
C8 C14 H14 105.7
C15 C14 H14 105.7
C13 C14 H14 105.7
C5 C6 C7 125.4(3)
C5 C6 H6A 117.3
C7 C6 H6A 117.3
C32 C33 C34 111.7(3)
C32 C33 H33A 109.3
C34 C33 H33A 109.3
C32 C33 H33B 109.3
C34 C33 H33B 109.3
H33A C33 H33B 107.9
C34 C39 C30 108.6(3)
C34 C39 C48 107.7(3)
C30 C39 C48 110.1(3)
C34 C39 C38 110.0(2)
C30 C39 C38 108.9(2)
C48 C39 C38 111.5(3)
C35 C34 C39 123.6(3)
C35 C34 C33 120.7(3)
C39 C34 C33 115.7(3)
C14 C8 C7 112.1(2)
C14 C8 C9 110.5(2)
C7 C8 C9 110.4(2)
C14 C8 H8 107.9
C7 C8 H8 107.9
C9 C8 H8 107.9
C34 C35 C36 125.2(3)
C34 C35 H35 117.4
C36 C35 H35 117.4
C5 C10 C1 108.9(3)
C5 C10 C9 110.2(2)
C1 C10 C9 108.8(2)
C5 C10 C19 107.1(3)
C1 C10 C19 110.0(3)
C9 C10 C19 111.8(3)
C47 C42 C41 111.4(4)
C47 C42 C43 112.5(3)
C41 C42 C43 105.5(3)
C47 C42 C46 110.1(3)
C41 C42 C46 116.2(3)
C43 C42 C46 100.5(2)
O4 C32 C33 112.4(3)
O4 C32 C31 110.1(2)
C33 C32 C31 110.2(3)
O4 C32 H32 108.0
C33 C32 H32 108.0
C31 C32 H32 108.0
C31 C30 C39 115.6(3)
C31 C30 H30A 108.4
C39 C30 H30A 108.4
C31 C30 H30B 108.4
C39 C30 H30B 108.4
H30A C30 H30B 107.4
C6 C5 C10 123.5(3)
C6 C5 C4 120.8(3)
C10 C5 C4 115.7(3)
C22 C23 C24 126.8(3)
C22 C23 H23 116.6
C24 C23 H23 116.6
C14 C13 C12 106.0(3)
C14 C13 C18 112.4(3)
C12 C13 C18 111.8(4)
C14 C13 C17 100.5(2)
C12 C13 C17 115.7(3)
C18 C13 C17 109.8(3)
C20 C17 C13 119.4(3)
C20 C17 C16 113.4(3)
C13 C17 C16 103.1(3)
C20 C17 H17 106.7
C13 C17 H17 106.7
C16 C17 H17 106.7
C43 C44 C45 104.1(3)
C43 C44 H44A 110.9
C45 C44 H44A 110.9
C43 C44 H44B 110.9
C45 C44 H44B 110.9
H44A C44 H44B 109.0
C40 C41 C42 112.2(3)
C40 C41 H41A 109.2
C42 C41 H41A 109.2
C40 C41 H41B 109.2
C42 C41 H41B 109.2
H41A C41 H41B 107.9
C32 C31 C30 110.4(3)
C32 C31 H31A 109.6
C30 C31 H31A 109.6
C32 C31 H31B 109.6
C30 C31 H31B 109.6
H31A C31 H31B 108.1
C17 C16 C15 106.8(3)
C17 C16 H16A 110.4
C15 C16 H16A 110.4
C17 C16 H16B 110.4
C15 C16 H16B 110.4
H16A C16 H16B 108.6
C49 C46 C42 119.4(3)
C49 C46 C45 113.7(3)
C42 C46 C45 103.2(3)
C49 C46 H46 106.6
C42 C46 H46 106.6
C45 C46 H46 106.6
C44 C45 C46 106.8(3)
C44 C45 H45A 110.4
C46 C45 H45A 110.4
C44 C45 H45B 110.4
C46 C45 H45B 110.4
H45A C45 H45B 108.6
C2 C1 C10 115.6(3)
C2 C1 H1A 108.4
C10 C1 H1A 108.4
C2 C1 H1B 108.4
C10 C1 H1B 108.4
H1A C1 H1B 107.4
C3 C2 C1 110.1(3)
C3 C2 H2A 109.6
C1 C2 H2A 109.6
C3 C2 H2B 109.6
C1 C2 H2B 109.6
H2A C2 H2B 108.1
C11 C12 C13 111.7(3)
C11 C12 H12A 109.3
C13 C12 H12A 109.3
C11 C12 H12B 109.3
C13 C12 H12B 109.3
H12A C12 H12B 107.9
C52 C51 C49 125.4(4)
C52 C51 H51 117.3
C49 C51 H51 117.3
C23 C24 C28 109.8(3)
C23 C24 C25 111.2(4)
C28 C24 C25 112.6(3)
C23 C24 H24 107.6
C28 C24 H24 107.6
C25 C24 H24 107.6
C23 C22 C20 125.5(4)
C23 C22 H22 117.3
C20 C22 H22 117.3
C12 C11 C9 114.9(3)
C12 C11 H11A 108.5
C9 C11 H11A 108.5
C12 C11 H11B 108.5
C9 C11 H11B 108.5
H11A C11 H11B 107.5
C14 C15 C16 103.9(3)
C14 C15 H15A 111.0
C16 C15 H15A 111.0
C14 C15 H15B 111.0
C16 C15 H15B 111.0
H15A C15 H15B 109.0
C51 C52 C53 126.6(4)
C51 C52 H52 116.7
C53 C52 H52 116.7
C52 C53 C57 109.9(3)
C52 C53 C54 111.4(4)
C57 C53 C54 112.4(3)
C52 C53 H53 107.6
C57 C53 H53 107.6
C54 C53 H53 107.6
C29 C28 C24 114.1(3)
C29 C28 H28A 108.7
C24 C28 H28A 108.7
C29 C28 H28B 108.7
C24 C28 H28B 108.7
H28A C28 H28B 107.6
C10 C19 H19A 109.5
C10 C19 H19B 109.5
H19A C19 H19B 109.5
C10 C19 H19C 109.5
H19A C19 H19C 109.5
H19B C19 H19C 109.5
C58 C57 C53 113.7(3)
C58 C57 H57A 108.8
C53 C57 H57A 108.8
C58 C57 H57B 108.8
C53 C57 H57B 108.8
H57A C57 H57B 107.7
C39 C48 H48A 109.5
C39 C48 H48B 109.5
H48A C48 H48B 109.5
C39 C48 H48C 109.5
H48A C48 H48C 109.5
H48B C48 H48C 109.5
C13 C18 H18A 109.5
C13 C18 H18B 109.5
H18A C18 H18B 109.5
C13 C18 H18C 109.5
H18A C18 H18C 109.5
H18B C18 H18C 109.5
C41 C40 C38 114.7(3)
C41 C40 H40A 108.6
C38 C40 H40A 108.6
C41 C40 H40B 108.6
C38 C40 H40B 108.6
H40A C40 H40B 107.6
C42 C47 H47A 109.5
C42 C47 H47B 109.5
H47A C47 H47B 109.5
C42 C47 H47C 109.5
H47A C47 H47C 109.5
H47B C47 H47C 109.5
C22 C20 C21 107.5(4)
C22 C20 C17 110.8(3)
C21 C20 C17 113.9(5)
C22 C20 H20 108.2
C21 C20 H20 108.2
C17 C20 H20 108.2
C50 C49 C51 108.1(4)
C50 C49 C46 114.4(5)
C51 C49 C46 110.8(3)
C50 C49 H49 107.8
C51 C49 H49 107.8
C46 C49 H49 107.8
O3 C29 C28 111.4(3)
O3 C29 H29A 109.3
C28 C29 H29A 109.3
O3 C29 H29B 109.3
C28 C29 H29B 109.3
H29A C29 H29B 108.0
O6 C58 C57 111.4(3)
O6 C58 H58A 109.3
C57 C58 H58A 109.3
O6 C58 H58B 109.3
C57 C58 H58B 109.3
H58A C58 H58B 108.0
C56 C54 C55 113.4(6)
C56 C54 C53 109.7(5)
C55 C54 C53 111.7(5)
C56 C54 H54 107.2
C55 C54 H54 107.2
C53 C54 H54 107.2
C27 C25 C26 112.1(6)
C27 C25 C24 110.4(5)
C26 C25 C24 111.3(5)
C27 C25 H25 107.6
C26 C25 H25 107.6
C24 C25 H25 107.6
C54 C56 H56A 109.5
C54 C56 H56B 109.5
H56A C56 H56B 109.5
C54 C56 H56C 109.5
H56A C56 H56C 109.5
H56B C56 H56C 109.5
C25 C27 H27A 109.5
C25 C27 H27B 109.5
H27A C27 H27B 109.5
C25 C27 H27C 109.5
H27A C27 H27C 109.5
H27B C27 H27C 109.5
C20 C21 H21A 109.5
C20 C21 H21B 109.5
H21A C21 H21B 109.5
C20 C21 H21C 109.5
H21A C21 H21C 109.5
H21B C21 H21C 109.5
C49 C50 H50A 109.5
C49 C50 H50B 109.5
H50A C50 H50B 109.5
C49 C50 H50C 109.5
H50A C50 H50C 109.5
H50B C50 H50C 109.5
C25 C26 H26A 109.5
C25 C26 H26B 109.5
H26A C26 H26B 109.5
C25 C26 H26C 109.5
H26A C26 H26C 109.5
H26B C26 H26C 109.5
C54 C55 H55A 109.5
C54 C55 H55B 109.5
H55A C55 H55B 109.5
C54 C55 H55C 109.5
H55A C55 H55C 109.5
H55B C55 H55C 109.5

loop_
_geom_bond_atom_site_label_1
_geom_bond_atom_site_label_2
_geom_bond_distance
O5 C36 1.440(4)
O5 H5 0.8200
O2 C7 1.437(4)
O2 H2 0.8200
O4 C32 1.428(4)
O4 H4 0.8200
O1 C3 1.433(4)
O1 H1 0.8200
O3 C29 1.424(4)
O3 H3 0.8200
O6 C58 1.423(4)
O6 H6 0.8200
C4 C3 1.503(5)
C4 C5 1.526(5)
C4 H4A 0.9700
C4 H4B 0.9700
C7 C6 1.495(4)
C7 C8 1.531(4)
C7 H7 0.9800
C9 C11 1.531(4)
C9 C8 1.537(4)
C9 C10 1.557(4)
C9 H9 0.9800
C38 C37 1.530(4)
C38 C40 1.536(4)
C38 C39 1.561(4)
C38 H38 0.9800
C37 C43 1.517(4)
C37 C36 1.528(4)
C37 H37 0.9800
C43 C44 1.532(5)
C43 C42 1.535(4)
C43 H43 0.9800
C3 C2 1.509(5)
C3 H3A 0.9800
C36 C35 1.497(4)
C36 H36 0.9800
C14 C8 1.521(4)
C14 C15 1.529(5)
C14 C13 1.530(4)
C14 H14 0.9800
C6 C5 1.329(5)
C6 H6A 0.9300
C33 C32 1.509(5)
C33 C34 1.527(5)
C33 H33A 0.9700
C33 H33B 0.9700
C39 C34 1.521(4)
C39 C30 1.534(5)
C39 C48 1.554(5)
C34 C35 1.330(5)
C8 H8 0.9800
C35 H35 0.9300
C10 C5 1.520(4)
C10 C1 1.527(5)
C10 C19 1.561(5)
C42 C47 1.525(5)
C42 C41 1.535(5)
C42 C46 1.540(5)
C32 C31 1.511(5)
C32 H32 0.9800
C30 C31 1.519(5)
C30 H30A 0.9700
C30 H30B 0.9700
C23 C22 1.322(6)
C23 C24 1.483(6)
C23 H23 0.9300
C13 C12 1.532(6)
C13 C18 1.534(5)
C13 C17 1.542(5)
C17 C20 1.534(5)
C17 C16 1.545(5)
C17 H17 0.9800
C44 C45 1.542(5)
C44 H44A 0.9700
C44 H44B 0.9700
C41 C40 1.514(5)
C41 H41A 0.9700
C41 H41B 0.9700
C31 H31A 0.9700
C31 H31B 0.9700
C16 C15 1.547(5)
C16 H16A 0.9700
C16 H16B 0.9700
C46 C49 1.532(5)
C46 C45 1.543(5)
C46 H46 0.9800
C45 H45A 0.9700
C45 H45B 0.9700
C1 C2 1.524(5)
C1 H1A 0.9700
C1 H1B 0.9700
C2 H2A 0.9700
C2 H2B 0.9700
C12 C11 1.527(5)
C12 H12A 0.9700
C12 H12B 0.9700
C51 C52 1.322(6)
C51 C49 1.514(6)
C51 H51 0.9300
C24 C28 1.530(5)
C24 C25 1.550(5)
C24 H24 0.9800
C22 C20 1.509(6)
C22 H22 0.9300
C11 H11A 0.9700
C11 H11B 0.9700
C15 H15A 0.9700
C15 H15B 0.9700
C52 C53 1.484(6)
C52 H52 0.9300
C53 C57 1.539(5)
C53 C54 1.549(5)
C53 H53 0.9800
C28 C29 1.489(6)
C28 H28A 0.9700
C28 H28B 0.9700
C19 H19A 0.9600
C19 H19B 0.9600
C19 H19C 0.9600
C57 C58 1.486(6)
C57 H57A 0.9700
C57 H57B 0.9700
C48 H48A 0.9600
C48 H48B 0.9600
C48 H48C 0.9600
C18 H18A 0.9600
C18 H18B 0.9600
C18 H18C 0.9600
C40 H40A 0.9700
C40 H40B 0.9700
C47 H47A 0.9600
C47 H47B 0.9600
C47 H47C 0.9600
C20 C21 1.517(8)
C20 H20 0.9800
C49 C50 1.498(8)
C49 H49 0.9800
C29 H29A 0.9700
C29 H29B 0.9700
C58 H58A 0.9700
C58 H58B 0.9700
C54 C56 1.505(8)
C54 C55 1.514(11)
C54 H54 0.9800
C25 C27 1.501(8)
C25 C26 1.531(11)
C25 H25 0.9800
C56 H56A 0.9600
C56 H56B 0.9600
C56 H56C 0.9600
C27 H27A 0.9600
C27 H27B 0.9600
C27 H27C 0.9600
C21 H21A 0.9600
C21 H21B 0.9600
C21 H21C 0.9600
C50 H50A 0.9600
C50 H50B 0.9600
C50 H50C 0.9600
C26 H26A 0.9600
C26 H26B 0.9600
C26 H26C 0.9600
C55 H55A 0.9600
C55 H55B 0.9600
C55 H55C 0.9600

loop_
_geom_hbond_atom_site_label_D
_geom_hbond_atom_site_label_H
_geom_hbond_atom_site_label_A
_geom_hbond_distance_DH
_geom_hbond_distance_HA
_geom_hbond_distance_DA
_geom_hbond_angle_DHA
_geom_hbond_site_symmetry_A
O5 H5 O1 0.82 1.98 2.727(3) 150.7 1_554
O2 H2 O6 0.82 1.89 2.710(3) 173.9 1_455
O4 H4 O2 0.82 1.92 2.731(3) 169.0 1_554
O1 H1 O4 0.82 1.89 2.709(3) 174.3 1_656
O3 H3 O5 0.82 1.91 2.710(3) 164.1 1_465
O6 H6 O3 0.82 2.09 2.724(4) 134.5 1_646

loop_
_geom_torsion_atom_site_label_1
_geom_torsion_atom_site_label_2
_geom_torsion_atom_site_label_3
_geom_torsion_atom_site_label_4
_geom_torsion
C40 C38 C37 C43 -46.3(3)
C39 C38 C37 C43 -175.7(2)
C40 C38 C37 C36 -171.5(3)
C39 C38 C37 C36 59.2(3)
C36 C37 C43 C44 -54.1(4)
C38 C37 C43 C44 -178.2(3)
C36 C37 C43 C42 -179.4(3)
C38 C37 C43 C42 56.4(3)
C5 C4 C3 O1 -180.0(3)
C5 C4 C3 C2 -56.1(3)
C43 C37 C36 O5 -44.0(3)
C38 C37 C36 O5 80.3(3)
C43 C37 C36 C35 -168.4(2)
C38 C37 C36 C35 -44.0(3)
O2 C7 C6 C5 -107.4(4)
C8 C7 C6 C5 17.2(4)
C37 C38 C39 C34 -42.5(3)
C40 C38 C39 C34 -171.3(3)
C37 C38 C39 C30 -161.4(3)
C40 C38 C39 C30 69.8(4)
C37 C38 C39 C48 76.9(4)
C40 C38 C39 C48 -51.9(4)
C30 C39 C34 C35 132.9(3)
C48 C39 C34 C35 -107.9(4)
C38 C39 C34 C35 13.8(4)
C30 C39 C34 C33 -46.8(3)
C48 C39 C34 C33 72.5(4)
C38 C39 C34 C33 -165.8(3)
C32 C33 C34 C35 -127.0(3)
C32 C33 C34 C39 52.6(4)
C15 C14 C8 C7 -54.7(3)
C13 C14 C8 C7 -179.9(2)
C15 C14 C8 C9 -178.3(3)
C13 C14 C8 C9 56.5(3)
O2 C7 C8 C14 -43.9(3)
C6 C7 C8 C14 -168.3(2)
O2 C7 C8 C9 79.7(3)
C6 C7 C8 C9 -44.6(3)
C11 C9 C8 C14 -46.4(3)
C10 C9 C8 C14 -175.9(2)
C11 C9 C8 C7 -171.0(3)
C10 C9 C8 C7 59.5(3)
C39 C34 C35 C36 -1.4(5)
C33 C34 C35 C36 178.3(3)
O5 C36 C35 C34 -108.1(4)
C37 C36 C35 C34 16.7(4)
C11 C9 C10 C5 -171.2(3)
C8 C9 C10 C5 -42.2(3)
C11 C9 C10 C1 69.5(4)
C8 C9 C10 C1 -161.6(3)
C11 C9 C10 C19 -52.2(4)
C8 C9 C10 C19 76.7(4)
C37 C43 C42 C47 61.2(4)
C44 C43 C42 C47 -71.8(4)
C37 C43 C42 C41 -60.5(3)
C44 C43 C42 C41 166.5(3)
C37 C43 C42 C46 178.3(2)
C44 C43 C42 C46 45.2(3)
C34 C33 C32 O4 -179.3(3)
C34 C33 C32 C31 -56.1(3)
C34 C39 C30 C31 48.7(4)
C48 C39 C30 C31 -69.0(4)
C38 C39 C30 C31 168.4(3)
C7 C6 C5 C10 -1.2(5)
C7 C6 C5 C4 177.9(3)
C1 C10 C5 C6 132.7(3)
C9 C10 C5 C6 13.4(4)
C19 C10 C5 C6 -108.3(4)
C1 C10 C5 C4 -46.3(3)
C9 C10 C5 C4 -165.6(3)
C19 C10 C5 C4 72.6(4)
C3 C4 C5 C6 -127.0(3)
C3 C4 C5 C10 52.1(4)
C8 C14 C13 C12 -61.0(3)
C15 C14 C13 C12 166.5(3)
C8 C14 C13 C18 61.5(4)
C15 C14 C13 C18 -71.1(4)
C8 C14 C13 C17 178.2(2)
C15 C14 C13 C17 45.6(3)
C14 C13 C17 C20 -168.6(4)
C12 C13 C17 C20 77.8(4)
C18 C13 C17 C20 -49.9(5)
C14 C13 C17 C16 -41.8(3)
C12 C13 C17 C16 -155.4(3)
C18 C13 C17 C16 76.9(4)
C37 C43 C44 C45 -160.8(3)
C42 C43 C44 C45 -30.6(3)
C47 C42 C41 C40 -65.1(4)
C43 C42 C41 C40 57.4(4)
C46 C42 C41 C40 167.7(3)
O4 C32 C31 C30 -178.2(3)
C33 C32 C31 C30 57.3(4)
C39 C30 C31 C32 -55.6(4)
C20 C17 C16 C15 153.9(3)
C13 C17 C16 C15 23.4(4)
C47 C42 C46 C49 -50.2(5)
C41 C42 C46 C49 77.7(4)
C43 C42 C46 C49 -169.1(4)
C47 C42 C46 C45 77.0(4)
C41 C42 C46 C45 -155.1(3)
C43 C42 C46 C45 -41.9(3)
C43 C44 C45 C46 3.9(4)
C49 C46 C45 C44 154.6(3)
C42 C46 C45 C44 23.8(4)
C5 C10 C1 C2 48.6(4)
C9 C10 C1 C2 168.7(3)
C19 C10 C1 C2 -68.5(4)
O1 C3 C2 C1 -177.6(3)
C4 C3 C2 C1 57.4(4)
C10 C1 C2 C3 -55.6(4)
C14 C13 C12 C11 57.2(4)
C18 C13 C12 C11 -65.6(4)
C17 C13 C12 C11 167.6(3)
C22 C23 C24 C28 109.7(4)
C22 C23 C24 C25 -124.9(4)
C24 C23 C22 C20 -174.7(3)
C13 C12 C11 C9 -53.9(5)
C8 C9 C11 C12 47.1(5)
C10 C9 C11 C12 176.5(3)
C8 C14 C15 C16 -161.2(3)
C13 C14 C15 C16 -31.1(3)
C17 C16 C15 C14 4.4(4)
C49 C51 C52 C53 -174.8(3)
C51 C52 C53 C57 109.8(4)
C51 C52 C53 C54 -125.0(4)
C23 C24 C28 C29 -57.0(5)
C25 C24 C28 C29 178.5(4)
C52 C53 C57 C58 -56.5(5)
C54 C53 C57 C58 178.8(4)
C42 C41 C40 C38 -54.1(5)
C37 C38 C40 C41 47.0(5)
C39 C38 C40 C41 176.6(3)
C23 C22 C20 C21 104.1(6)
C23 C22 C20 C17 -130.8(4)
C13 C17 C20 C22 173.4(3)
C16 C17 C20 C22 51.6(5)
C13 C17 C20 C21 -65.3(6)
C16 C17 C20 C21 172.9(5)
C52 C51 C49 C50 103.4(6)
C52 C51 C49 C46 -130.6(4)
C42 C46 C49 C50 -64.1(6)
C45 C46 C49 C50 173.7(5)
C42 C46 C49 C51 173.5(3)
C45 C46 C49 C51 51.3(5)
C24 C28 C29 O3 -166.4(4)
C53 C57 C58 O6 -166.4(4)
C52 C53 C54 C56 53.5(6)
C57 C53 C54 C56 177.4(5)
C52 C53 C54 C55 -179.8(6)
C57 C53 C54 C55 -55.9(7)
C23 C24 C25 C27 54.1(6)
C28 C24 C25 C27 177.9(5)
C23 C24 C25 C26 179.2(6)
C28 C24 C25 C26 -57.1(6)
